data_2310221
loop_
_publ_author_name
'Kirkpatrick, M.E.'
'Smith, J.F.'
'Larsen, W.L.'

_publ_section_title
;
 Structures of the intermediate phases Ni10 Zr7 and Ni10 Hf7
;
_journal_name_full 'Acta Crystallographica (1,1948-23,1967)'
_journal_page_first 894
_journal_page_last 903
_journal_volume 15
_journal_year 1962
_chemical_formula_sum 'Ni10 Zr7'
_space_group_IT_number 41
_symmetry_space_group_name_Hall 'A 2 -2ab'
_symmetry_space_group_name_H-M 'A b a 2'
_cell_angle_alpha 90
_cell_angle_beta 90
_cell_angle_gamma 90
_cell_formula_units_Z 4
_cell_length_a 9.211
_cell_length_b 9.156
_cell_length_c 12.386
_cell_volume 1044.585
_citation_journal_id_ASTM ACCRA9
_cod_data_source_file Kirkpatrick_ACCRA9_1962_1593.cif
_cod_data_source_block Ni10Zr7
_cod_database_code 2310221

loop_
_symmetry_equiv_pos_as_xyz
x,y,z
-x,-y,z
-x+1/2,y+1/2,z
x+1/2,-y+1/2,z
x,y+1/2,z+1/2
-x,-y+1/2,z+1/2
-x+1/2,y+1,z+1/2
x+1/2,-y+1,z+1/2

loop_
_atom_site_label
_atom_site_type_symbol
_atom_site_fract_x
_atom_site_fract_y
_atom_site_fract_z
_atom_site_occupancy
_atom_site_U_iso_or_equiv
Zr5 Zr 0.3129 0.3106 0.4529 1 0.0
Zr4 Zr 0.2459 0.256 0.7018 1 0.0
Zr1 Zr 0 0 0.9545 1 0.0
Ni5 Ni 0.1063 0.109 0.4501 1 0.0
Ni1 Ni 0.21 0.0008 0.7582 1 0.0
Zr2 Zr 0 0 0.6434 1 0.0
Ni2 Ni 0.2915 0.0082 0.5956 1 0.0
Zr3 Zr 0 0 0.2572 1 0.0
Ni4 Ni 0.0122 0.2986 0.3082 1 0.0
Ni3 Ni 0.0031 0.2919 0.5978 1 0.0
